data_2003479
loop_
_publ_author_name
'Lis, T.'
'Jerzykiewicz, L. B.'

_publ_section_title
;
 Potassium <small>D</small>-3-Phosphoglycerate and Cyclohexylammonium
 <small>D</small>-3-Phosphoglycerate Hydrate
;
_journal_issue 5
_journal_name_full 'Acta Crystallographica Section C'
_journal_page_first 1001
_journal_page_last 1005
_journal_paper_doi 10.1107/S0108270194010474
_journal_volume 51
_journal_year 1995
_chemical_formula_moiety 'K 1+ , (C3 H6 O7 P) 1-'
_chemical_formula_sum 'C3 H6 K O7 P'
_chemical_formula_weight 224.15
_chemical_name_systematic
;
potassium D-3-phosphoglycerate
;
_space_group_IT_number 19
_symmetry_cell_setting orthorhombic
_symmetry_space_group_name_Hall 'P 2ac 2ab'
_symmetry_space_group_name_H-M 'P 21 21 21'
_cell_angle_alpha 90.00
_cell_angle_beta 90.00
_cell_angle_gamma 90.00
_cell_formula_units_Z 4
_cell_length_a 7.349(3)
_cell_length_b 7.535(3)
_cell_length_c 14.539(5)
_cell_measurement_reflns_used 25
_cell_measurement_temperature 297(2)
_cell_measurement_theta_max 12
_cell_measurement_theta_min 10
_cell_volume 805.1(5)
_computing_cell_refinement 'Kuma KM-4 software'
_computing_data_collection 'Kuma KM-4 software (Kuma, 1987)'
_computing_data_reduction 'Kuma KM-4 software'
_computing_structure_refinement 'SHELXL-93 (Sheldrick, 1993)'
_computing_structure_solution 'SHELXS-86 (Sheldrick, 1990)'
_diffrn_ambient_temperature 297(2)
_diffrn_measurement_device 'Kuma KM4'
_diffrn_measurement_method \w/2\q
_diffrn_radiation_monochromator graphite
_diffrn_radiation_source 'fine-focus sealed tube'
_diffrn_radiation_type MoK\a
_diffrn_radiation_wavelength 0.71069
_diffrn_reflns_av_R_equivalents 0.0187
_diffrn_reflns_av_sigmaI/netI 0.0215
_diffrn_reflns_limit_h_max 11
_diffrn_reflns_limit_h_min 0
_diffrn_reflns_limit_k_max 11
_diffrn_reflns_limit_k_min 0
_diffrn_reflns_limit_l_max 21
_diffrn_reflns_limit_l_min 0
_diffrn_reflns_number 3792
_diffrn_reflns_theta_max 32.5
_diffrn_reflns_theta_min 2.
_diffrn_standards_decay_% 3
_diffrn_standards_interval_count 100
_diffrn_standards_number 3
_exptl_absorpt_coefficient_mu 0.857
_exptl_crystal_colour colourless
_exptl_crystal_density_diffrn 1.849(2)
_exptl_crystal_density_meas 1.850
_exptl_crystal_density_method 'flotation in C~2~H~4~Br~2~/CCl~4~'
_exptl_crystal_description prism
_exptl_crystal_F_000 456
_exptl_crystal_size_max 0.5
_exptl_crystal_size_mid 0.5
_exptl_crystal_size_min 0.3
_refine_diff_density_max 0.594
_refine_diff_density_min -0.326
_refine_ls_abs_structure_details 'Flack H D (1983), Acta Cryst. A39, 876-881'
_refine_ls_abs_structure_Flack -0.01(4)
_refine_ls_extinction_method none
_refine_ls_goodness_of_fit_all 1.123
_refine_ls_goodness_of_fit_obs 1.131
_refine_ls_matrix_type full
_refine_ls_number_parameters 133
_refine_ls_number_reflns '2903 including 1008 Friedel pairs'
_refine_ls_number_restraints 0
_refine_ls_restrained_S_all 1.123
_refine_ls_restrained_S_obs 1.131
_refine_ls_R_factor_all 0.0313
_refine_ls_R_factor_obs 0.0264
_refine_ls_shift/esd_max 0.001
_refine_ls_shift/esd_mean 0.000
_refine_ls_structure_factor_coef Fsqd
_refine_ls_weighting_scheme
;calc w = 1/[\s^2^(F~o~^2^)+(0.0437P)^2^+0.0726P] where
P = (F~o~^2^+2F~c~^2^)/3
;
_refine_ls_wR_factor_all 0.0726
_refine_ls_wR_factor_obs 0.0703
_reflns_number_observed 2694
_reflns_number_total 2903
_reflns_observed_criterion >2\s(I)
_cod_data_source_file mu1133.cif
_cod_data_source_block C3H6KO7P
_cod_original_cell_volume 805.1(6)
_cod_database_code 2003479

loop_
_symmetry_equiv_pos_as_xyz
'x, y, z'
'-x+1/2, -y, z+1/2'
'-x, y+1/2, -z+1/2'
'x+1/2, -y+1/2, -z'

loop_
_atom_site_aniso_label
_atom_site_aniso_U_11
_atom_site_aniso_U_12
_atom_site_aniso_U_13
_atom_site_aniso_U_22
_atom_site_aniso_U_23
_atom_site_aniso_U_33
K 0.02450(13) -0.00251(11) 0.00676(10) 0.0366(2) -0.00556(12) 0.03035(14)
P 0.01716(12) -0.00021(10) 0.00192(10) 0.01713(12) -0.0010(1) 0.01931(12)
O(1) 0.0310(6) 0.0179(6) -0.0032(5) 0.0737(10) -0.0076(6) 0.0267(6)
O(11) 0.0232(5) 0.0096(6) -0.0003(6) 0.0698(10) -0.0065(7) 0.0436(7)
O(2) 0.0223(4) 0.0018(4) -0.0004(4) 0.0187(4) 0.0005(4) 0.0403(6)
O(3) 0.0288(5) 0.0004(4) 0.0111(5) 0.0163(4) -0.0012(4) 0.0305(5)
O(31) 0.0277(5) -0.0042(4) 0.0086(5) 0.0233(5) 0.0026(4) 0.0314(5)
O(32) 0.0243(5) 0.0049(4) -0.0014(4) 0.0328(5) -0.0077(4) 0.0215(4)
O(33) 0.0194(4) 0.0018(5) -0.0015(3) 0.0433(7) 0.0027(4) 0.0257(5)
C(1) 0.0231(6) 0.0012(5) -0.0015(5) 0.0256(6) -0.0022(5) 0.0309(7)
C(2) 0.0230(5) -0.0003(5) 0.0008(4) 0.0167(5) 0.0025(5) 0.0262(6)
C(3) 0.0324(6) -0.0011(5) 0.0039(5) 0.0201(5) 0.0014(4) 0.0215(5)

loop_
_atom_site_label
_atom_site_occupancy
_atom_site_fract_x
_atom_site_fract_y
_atom_site_fract_z
_atom_site_U_iso_or_equiv
_atom_site_thermal_displace_type
_atom_site_calc_flag
K 1 0.39163(4) 0.99360(5) 0.68244(2) 0.03047(8) Uani d
P 1 0.76067(4) 0.72300(4) 0.58337(2) 0.01786(7) Uani d
O(1) 1 0.84784(18) 1.23258(25) 0.74708(9) 0.0438(4) Uani d
O(11) 1 1.08026(18) 1.17645(24) 0.65218(10) 0.0455(4) Uani d
O(2) 1 0.60906(14) 1.27506(14) 0.61210(8) 0.0271(2) Uani d
O(3) 1 0.70359(14) 0.92690(12) 0.59080(8) 0.0252(2) Uani d
O(31) 1 0.62852(15) 0.62741(14) 0.64365(8) 0.0275(2) Uani d
O(32) 1 0.74028(15) 0.67426(14) 0.47852(7) 0.0262(2) Uani d
O(33) 1 0.96019(15) 0.70001(17) 0.60539(7) 0.0295(3) Uani d
C(1) 1 0.9210(2) 1.2108(2) 0.66532(10) 0.0265(3) Uani d
C(2) 1 0.7883(2) 1.2317(2) 0.58501(10) 0.0220(3) Uani d
C(3) 1 0.7841(3) 1.0594(2) 0.53088(9) 0.0247(3) Uani d
H(3) 1 0.709(3) 1.071(3) 0.4794(16) 0.033(6) Uiso d
H(3') 1 0.912(4) 1.014(3) 0.5111(16) 0.034(6) Uiso d
H(2) 1 0.837(4) 1.318(4) 0.5468(17) 0.036(7) Uiso d
H(20) 1 0.607(4) 1.381(4) 0.6234(16) 0.040(7) Uiso d
H(32) 1 0.641(5) 0.706(5) 0.4533(23) 0.070(10) Uiso d
H(1) 1 0.927(4) 1.213(4) 0.7891(16) 0.038(7) Uiso d

loop_
_atom_type_symbol
_atom_type_description
_atom_type_scat_source
_atom_type_scat_dispersion_real
_atom_type_scat_dispersion_imag
C C 'International Tables Vol C Tables 4.2.6.8 and 6.1.1.4' 0.0033 0.001
H H 'International Tables Vol C Tables 4.2.6.8 and 6.1.1.4' 0.0000 0.000
O O 'International Tables Vol C Tables 4.2.6.8 and 6.1.1.4' 0.0106 0.006
P P 'International Tables Vol C Tables 4.2.6.8 and 6.1.1.4' 0.1023 0.094
K K 'International Tables Vol C Tables 4.2.6.8 and 6.1.1.4' 0.2009 0.249

loop_
_geom_angle_atom_site_label_1
_geom_angle_atom_site_label_2
_geom_angle_atom_site_label_3
_geom_angle_site_symmetry_1
_geom_angle_site_symmetry_3
_geom_angle
_geom_angle_publ_flag
O(31) P O(3) . . 104.70(10) yes
O(32) P O(3) . . 105.40(10) yes
O(33) P O(3) . . 110.60(10) yes
O(31) P O(32) . . 113.20(10) yes
O(31) P O(33) . . 116.80(10) yes
O(33) P O(32) . . 105.70(10) yes
C(3) O(3) P . . 120.90(10) yes
C(3) C(2) C(1) . . 108.7(2) yes
O(1) C(1) C(2) . . 114.6(2) yes
O(11) C(1) C(2) . . 121.1(2) yes
O(2) C(2) C(3) . . 108.8(2) yes
O(2) C(2) C(1) . . 113.9(2) yes
O(3) C(3) C(2) . . 106.6(2) yes
O(1) C(1) O(11) . . 124.3(2) yes
O(3) K O(11) . 1_455 137.10(10) ?
O(3) K O(31) . 3_656 124.90(10) ?
O(3) K O(1) . 3_646 125.30(10) ?
O(3) K O(2) . . 59.00(10) ?
O(3) K O(32) . 4_466 81.10(10) ?
O(3) K O(31) . . 46.70(10) ?
O(3) K O(2) . 3_646 110.10(10) ?
O(11) K O(31) 1_455 3_656 85.20(10) ?
O(11) K O(1) 1_455 3_646 83.50(10) ?
O(11) K O(32) 1_455 4_466 76.40(10) ?
O(11) K O(2) 1_455 . 92.10(10) ?
O(11) K O(31) 1_455 . 147.20(10) ?
O(11) K O(2) 1_455 3_646 112.70(10) ?
O(31) K O(1) 3_656 3_646 83.50(10) ?
O(31) K O(2) 3_656 . 95.10(10) ?
O(31) K O(32) 3_656 4_466 153.40(10) ?
O(31) K O(31) 3_656 . 119.60(10) ?
O(31) K O(2) 3_656 3_646 50.70(10) ?
O(1) K O(2) 3_646 . 175.50(10) ?
O(1) K O(32) 3_646 4_466 75.50(10) ?
O(1) K O(31) 3_646 . 79.00(10) ?
O(1) K O(2) 3_646 3_646 49.20(10) ?
O(2) K O(32) . 4_466 104.60(10) ?
O(2) K O(31) . . 105.40(10) ?
O(2) K O(2) . 3_646 132.50(10) ?
O(32) K O(31) 4_466 . 72.50(10) ?
O(32) K O(2) 4_466 3_646 119.90(10) ?
O(31) K O(2) . 3_646 75.40(10) ?

loop_
_geom_bond_atom_site_label_1
_geom_bond_atom_site_label_2
_geom_bond_site_symmetry_2
_geom_bond_distance
_geom_bond_publ_flag
P O(3) . 1.596(2) yes
P O(31) . 1.493(2) yes
P O(32) . 1.575(2) yes
P O(33) . 1.511(2) yes
C(1) C(2) . 1.529(2) yes
C(2) C(3) . 1.519(2) yes
C(2) O(2) . 1.413(2) yes
C(3) O(3) . 1.451(2) yes
C(1) O(1) . 1.315(2) yes
C(1) O(11) . 1.214(2) yes
K O(3) . 2.699(2) yes
K O(11) 1_455 2.707(2) yes
K O(31) 3_656 2.726(2) yes
K O(1) 3_646 2.831(2) yes
K O(2) . 2.845(2) yes
K O(32) 4_466 2.883(2) yes
K O(31) . 3.311(2) yes
K O(2) 3_646 3.411(2) yes

loop_
_geom_torsion_atom_site_label_1
_geom_torsion_atom_site_label_2
_geom_torsion_atom_site_label_3
_geom_torsion_atom_site_label_4
_geom_torsion
_geom_torsion_publ_flag
O(31) P O(3) C(3) -170.8(2) yes
O(32) P O(3) C(3) -51.2(2) yes
O(33) P O(3) C(3) 62.5(2) yes
P O(3) C(3) C(2) -149.2(2) yes
O(2) C(2) C(3) O(3) -58.0(2) yes
C(1) C(2) C(3) O(3) 66.6(2) yes
O(1) C(1) C(2) C(3) -120.2(2) yes
O(11) C(1) C(2) C(3) 59.6(2) yes
O(1) C(1) C(2) O(2) 1.3(2) yes
O(11) C(1) C(2) O(2) -178.8(2) yes
